data_2229902
loop_
_publ_author_name
'Wang, Wan-Qiang'

_publ_section_title
;
 Picric acid--2,4,6-trichloroaniline (1/1)
;
_journal_coeditor_code ZS2097
_journal_issue 4
_journal_name_full 'Acta Crystallographica Section E'
_journal_page_first o860
_journal_paper_doi 10.1107/S160053681100571X
_journal_volume 67
_journal_year 2011
_chemical_formula_iupac 'C6 H4 Cl3 N, C6 H3 N3 O7'
_chemical_formula_moiety 'C6 H4 Cl3 N, C6 H3 N3 O7'
_chemical_formula_sum 'C12 H7 Cl3 N4 O7'
_chemical_formula_weight 425.57
_chemical_name_systematic
;
Picric acid--2,4,6-trichloroaniline (1/1)
;
_space_group_IT_number 61
_symmetry_cell_setting orthorhombic
_symmetry_space_group_name_Hall '-P 2ac 2ab'
_symmetry_space_group_name_H-M 'P b c a'
_atom_sites_solution_hydrogens geom
_atom_sites_solution_primary direct
_atom_sites_solution_secondary difmap
_audit_creation_method SHELXL-97
_cell_angle_alpha 90.00
_cell_angle_beta 90.00
_cell_angle_gamma 90.00
_cell_formula_units_Z 8
_cell_length_a 9.2162(14)
_cell_length_b 10.0174(14)
_cell_length_c 35.051(5)
_cell_measurement_reflns_used 1781
_cell_measurement_temperature 298(2)
_cell_measurement_theta_max 19.18
_cell_measurement_theta_min 2.50
_cell_volume 3236.0(8)
_computing_cell_refinement 'SAINT (Bruker, 1999)'
_computing_data_collection 'SMART (Bruker, 2001)'
_computing_data_reduction 'SAINT (Bruker, 1999)'
_computing_molecular_graphics 'SHELXTL (Sheldrick, 2008)'
_computing_publication_material 'SHELXTL (Sheldrick, 2008)'
_computing_structure_refinement 'SHELXL97 (Sheldrick, 2008)'
_computing_structure_solution 'SHELXS97 (Sheldrick, 2008)'
_diffrn_ambient_temperature 298(2)
_diffrn_measured_fraction_theta_full 1.000
_diffrn_measured_fraction_theta_max 1.000
_diffrn_measurement_device_type 'Bruker SMART CCD area-detector'
_diffrn_measurement_method '\f and \w scans'
_diffrn_radiation_monochromator graphite
_diffrn_radiation_source 'fine-focus sealed tube'
_diffrn_radiation_type MoK\a
_diffrn_radiation_wavelength 0.71073
_diffrn_reflns_av_R_equivalents 0.0756
_diffrn_reflns_av_sigmaI/netI 0.0504
_diffrn_reflns_limit_h_max 11
_diffrn_reflns_limit_h_min -11
_diffrn_reflns_limit_k_max 10
_diffrn_reflns_limit_k_min -12
_diffrn_reflns_limit_l_max 43
_diffrn_reflns_limit_l_min -41
_diffrn_reflns_number 19589
_diffrn_reflns_theta_full 26.00
_diffrn_reflns_theta_max 26.00
_diffrn_reflns_theta_min 2.32
_diffrn_standards_number 0
_exptl_absorpt_coefficient_mu 0.614
_exptl_absorpt_correction_T_max 0.9412
_exptl_absorpt_correction_T_min 0.9082
_exptl_absorpt_correction_type multi-scan
_exptl_absorpt_process_details '(SADABS; Sheldrick, 1997)'
_exptl_crystal_colour red
_exptl_crystal_density_diffrn 1.747
_exptl_crystal_density_method 'not measured'
_exptl_crystal_description block
_exptl_crystal_F_000 1712
_exptl_crystal_size_max 0.16
_exptl_crystal_size_mid 0.12
_exptl_crystal_size_min 0.10
_refine_diff_density_max 0.212
_refine_diff_density_min -0.268
_refine_ls_extinction_method none
_refine_ls_goodness_of_fit_ref 1.103
_refine_ls_hydrogen_treatment mixed
_refine_ls_matrix_type full
_refine_ls_number_parameters 244
_refine_ls_number_reflns 3186
_refine_ls_number_restraints 2
_refine_ls_restrained_S_all 1.103
_refine_ls_R_factor_all 0.0886
_refine_ls_R_factor_gt 0.0581
_refine_ls_shift/su_max 0.001
_refine_ls_shift/su_mean 0.000
_refine_ls_structure_factor_coef Fsqd
_refine_ls_weighting_details 'calc w=1/[\s^2^(Fo^2^)+(0.0381P)^2^+1.3007P] where P=(Fo^2^+2Fc^2^)/3'
_refine_ls_weighting_scheme calc
_refine_ls_wR_factor_gt 0.1105
_refine_ls_wR_factor_ref 0.1203
_reflns_number_gt 2287
_reflns_number_total 3186
_reflns_threshold_expression I>2\s(I)
_cod_data_source_file zs2097.cif
_cod_data_source_block I
_cod_database_code 2229902
_cod_database_fobs_code 2229902

loop_
_symmetry_equiv_pos_as_xyz
'x, y, z'
'-x+1/2, -y, z+1/2'
'-x, y+1/2, -z+1/2'
'x+1/2, -y+1/2, -z'
'-x, -y, -z'
'x-1/2, y, -z-1/2'
'x, -y-1/2, z-1/2'
'-x-1/2, y-1/2, z'

loop_
_atom_site_type_symbol
_atom_site_label
_atom_site_fract_x
_atom_site_fract_y
_atom_site_fract_z
_atom_site_U_iso_or_equiv
_atom_site_adp_type
_atom_site_calc_flag
_atom_site_refinement_flags
_atom_site_occupancy
_atom_site_disorder_assembly
_atom_site_disorder_group
C C1 0.4507(4) 0.4557(3) 0.57639(9) 0.0373(8) Uani d . 1 . .
C C2 0.5792(3) 0.4955(3) 0.55888(10) 0.0396(8) Uani d . 1 . .
C C3 0.5881(4) 0.6056(4) 0.53560(10) 0.0422(9) Uani d . 1 . .
H H3 0.6760 0.6295 0.5245 0.051 Uiso calc R 1 . .
C C4 0.4651(4) 0.6801(3) 0.52893(9) 0.0390(8) Uani d . 1 . .
C C5 0.3352(4) 0.6456(3) 0.54541(10) 0.0415(9) Uani d . 1 . .
H H5 0.2523 0.6960 0.5408 0.050 Uiso calc R 1 . .
C C6 0.3293(3) 0.5361(3) 0.56874(9) 0.0375(8) Uani d . 1 . .
C C7 0.4085(3) 0.4501(3) 0.70238(9) 0.0325(7) Uani d . 1 . .
C C8 0.5325(3) 0.3724(3) 0.70914(9) 0.0343(8) Uani d . 1 . .
C C9 0.6640(3) 0.3992(3) 0.69253(9) 0.0360(8) Uani d . 1 . .
H H9 0.7437 0.3447 0.6972 0.043 Uiso calc R 1 . .
C C10 0.6760(4) 0.5082(3) 0.66889(9) 0.0379(8) Uani d . 1 . .
C C11 0.5597(4) 0.5899(3) 0.66136(9) 0.0379(8) Uani d . 1 . .
H H11 0.5694 0.6642 0.6456 0.046 Uiso calc R 1 . .
C C12 0.4278(3) 0.5584(3) 0.67784(9) 0.0324(8) Uani d . 1 . .
Cl Cl1 0.73498(10) 0.40282(11) 0.56753(3) 0.0607(3) Uani d . 1 . .
Cl Cl2 0.47396(11) 0.81912(11) 0.49911(3) 0.0592(3) Uani d . 1 . .
Cl Cl3 0.16542(10) 0.49502(10) 0.59030(3) 0.0560(3) Uani d . 1 . .
N N1 0.5268(3) 0.2597(3) 0.73550(9) 0.0478(8) Uani d . 1 . .
N N2 0.8171(3) 0.5390(4) 0.65186(9) 0.0507(8) Uani d . 1 . .
N N3 0.3064(3) 0.6474(3) 0.66942(9) 0.0452(8) Uani d . 1 . .
N N4 0.4439(4) 0.3486(3) 0.60078(10) 0.0520(8) Uani d D 1 . .
H H4A 0.512(3) 0.290(3) 0.6009(11) 0.062 Uiso d D 1 . .
H H4B 0.359(2) 0.332(4) 0.6079(11) 0.062 Uiso d D 1 . .
O O1 0.2826(3) 0.4170(2) 0.71812(7) 0.0494(7) Uani d . 1 . .
H H1A 0.218(5) 0.479(4) 0.7114(11) 0.074 Uiso d . 1 . .
O O2 0.4487(4) 0.2669(3) 0.76291(9) 0.0979(13) Uani d . 1 . .
O O3 0.6055(3) 0.1642(3) 0.72928(8) 0.0643(8) Uani d . 1 . .
O O4 0.9144(3) 0.4573(3) 0.65587(9) 0.0711(9) Uani d . 1 . .
O O5 0.8294(3) 0.6445(3) 0.63491(9) 0.0726(9) Uani d . 1 . .
O O6 0.3275(3) 0.7422(3) 0.64860(8) 0.0672(8) Uani d . 1 . .
O O7 0.1878(3) 0.6247(3) 0.68450(8) 0.0602(8) Uani d . 1 . .

loop_
_atom_site_aniso_label
_atom_site_aniso_U_11
_atom_site_aniso_U_22
_atom_site_aniso_U_33
_atom_site_aniso_U_12
_atom_site_aniso_U_13
_atom_site_aniso_U_23
C1 0.041(2) 0.035(2) 0.0352(19) -0.0034(16) 0.0003(15) -0.0064(15)
C2 0.0318(19) 0.042(2) 0.045(2) 0.0053(16) -0.0046(15) -0.0061(17)
C3 0.0369(19) 0.045(2) 0.045(2) -0.0084(17) 0.0048(16) -0.0036(17)
C4 0.0398(19) 0.037(2) 0.040(2) -0.0048(17) -0.0010(15) 0.0042(16)
C5 0.0319(18) 0.045(2) 0.047(2) 0.0040(16) -0.0042(16) 0.0025(17)
C6 0.0333(18) 0.040(2) 0.0395(19) -0.0019(16) 0.0051(15) -0.0023(16)
C7 0.0329(18) 0.0345(19) 0.0299(17) -0.0024(15) 0.0016(14) -0.0052(14)
C8 0.0383(18) 0.0281(19) 0.0365(18) 0.0010(15) 0.0009(15) 0.0055(14)
C9 0.0330(17) 0.037(2) 0.0377(18) 0.0034(15) -0.0012(15) -0.0017(15)
C10 0.0355(19) 0.039(2) 0.0392(19) -0.0075(16) 0.0032(15) -0.0038(16)
C11 0.044(2) 0.032(2) 0.0385(19) -0.0068(16) -0.0021(15) 0.0007(15)
C12 0.0355(18) 0.0322(19) 0.0296(17) -0.0002(15) -0.0040(14) -0.0033(14)
Cl1 0.0420(5) 0.0648(7) 0.0754(7) 0.0154(5) -0.0015(5) -0.0019(5)
Cl2 0.0527(6) 0.0609(7) 0.0641(6) -0.0095(5) -0.0010(5) 0.0236(5)
Cl3 0.0402(5) 0.0565(6) 0.0712(7) -0.0038(5) 0.0176(5) 0.0094(5)
N1 0.0449(18) 0.050(2) 0.0481(19) 0.0053(16) 0.0021(15) 0.0120(15)
N2 0.0446(19) 0.052(2) 0.056(2) -0.0106(17) 0.0097(16) -0.0038(17)
N3 0.0457(19) 0.041(2) 0.0492(19) 0.0058(15) -0.0081(15) 0.0014(15)
N4 0.049(2) 0.045(2) 0.062(2) 0.0031(16) 0.0048(18) 0.0101(17)
O1 0.0370(14) 0.0485(17) 0.0626(17) 0.0027(12) 0.0115(12) 0.0103(13)
O2 0.105(3) 0.114(3) 0.075(2) 0.052(2) 0.051(2) 0.0556(19)
O3 0.0714(19) 0.0479(18) 0.073(2) 0.0191(15) 0.0092(15) 0.0161(14)
O4 0.0390(16) 0.079(2) 0.095(2) 0.0047(16) 0.0162(15) 0.0066(18)
O5 0.070(2) 0.0587(19) 0.089(2) -0.0161(16) 0.0300(16) 0.0133(17)
O6 0.0654(19) 0.0548(18) 0.081(2) 0.0084(15) -0.0129(15) 0.0285(16)
O7 0.0393(15) 0.0554(18) 0.086(2) 0.0101(13) 0.0032(14) 0.0066(15)

loop_
_atom_type_symbol
_atom_type_description
_atom_type_scat_dispersion_real
_atom_type_scat_dispersion_imag
_atom_type_scat_source
C C 0.0033 0.0016 'International Tables Vol C Tables 4.2.6.8 and 6.1.1.4'
H H 0.0000 0.0000 'International Tables Vol C Tables 4.2.6.8 and 6.1.1.4'
N N 0.0061 0.0033 'International Tables Vol C Tables 4.2.6.8 and 6.1.1.4'
O O 0.0106 0.0060 'International Tables Vol C Tables 4.2.6.8 and 6.1.1.4'
Cl Cl 0.1484 0.1585 'International Tables Vol C Tables 4.2.6.8 and 6.1.1.4'

loop_
_geom_angle_atom_site_label_1
_geom_angle_atom_site_label_2
_geom_angle_atom_site_label_3
_geom_angle_site_symmetry_1
_geom_angle_site_symmetry_3
_geom_angle
_geom_angle_publ_flag
N4 C1 C2 . . 122.5(3) ?
N4 C1 C6 . . 122.0(3) ?
C2 C1 C6 . . 115.4(3) ?
C3 C2 C1 . . 122.8(3) ?
C3 C2 Cl1 . . 118.9(3) ?
C1 C2 Cl1 . . 118.3(3) ?
C2 C3 C4 . . 119.1(3) ?
C2 C3 H3 . . 120.4 ?
C4 C3 H3 . . 120.4 ?
C5 C4 C3 . . 120.7(3) ?
C5 C4 Cl2 . . 119.6(3) ?
C3 C4 Cl2 . . 119.8(3) ?
C6 C5 C4 . . 119.1(3) ?
C6 C5 H5 . . 120.4 ?
C4 C5 H5 . . 120.4 ?
C5 C6 C1 . . 122.8(3) ?
C5 C6 Cl3 . . 118.9(3) ?
C1 C6 Cl3 . . 118.3(3) ?
O1 C7 C12 . . 124.2(3) ?
O1 C7 C8 . . 120.2(3) ?
C12 C7 C8 . . 115.5(3) ?
C9 C8 C7 . . 122.6(3) ?
C9 C8 N1 . . 116.9(3) ?
C7 C8 N1 . . 120.4(3) ?
C8 C9 C10 . . 118.9(3) ?
C8 C9 H9 . . 120.6 ?
C10 C9 H9 . . 120.6 ?
C9 C10 C11 . . 121.7(3) ?
C9 C10 N2 . . 119.0(3) ?
C11 C10 N2 . . 119.3(3) ?
C10 C11 C12 . . 118.0(3) ?
C10 C11 H11 . . 121.0 ?
C12 C11 H11 . . 121.0 ?
C11 C12 C7 . . 123.2(3) ?
C11 C12 N3 . . 116.7(3) ?
C7 C12 N3 . . 120.0(3) ?
O2 N1 O3 . . 123.0(3) ?
O2 N1 C8 . . 118.8(3) ?
O3 N1 C8 . . 118.1(3) ?
O5 N2 O4 . . 124.7(3) ?
O5 N2 C10 . . 117.7(3) ?
O4 N2 C10 . . 117.6(3) ?
O6 N3 O7 . . 122.9(3) ?
O6 N3 C12 . . 118.4(3) ?
O7 N3 C12 . . 118.6(3) ?
C1 N4 H4A . . 120(3) ?
C1 N4 H4B . . 112(3) ?
H4A N4 H4B . . 123(4) ?
C7 O1 H1A . . 108(3) ?

loop_
_geom_bond_atom_site_label_1
_geom_bond_atom_site_label_2
_geom_bond_site_symmetry_2
_geom_bond_distance
_geom_bond_publ_flag
C1 N4 . 1.373(4) ?
C1 C2 . 1.392(5) ?
C1 C6 . 1.404(5) ?
C2 C3 . 1.374(5) ?
C2 Cl1 . 1.736(3) ?
C3 C4 . 1.377(5) ?
C3 H3 . 0.9300 ?
C4 C5 . 1.373(4) ?
C4 Cl2 . 1.743(3) ?
C5 C6 . 1.370(4) ?
C5 H5 . 0.9300 ?
C6 Cl3 . 1.739(3) ?
C7 O1 . 1.327(4) ?
C7 C12 . 1.396(4) ?
C7 C8 . 1.404(4) ?
C8 C9 . 1.371(4) ?
C8 N1 . 1.460(4) ?
C9 C10 . 1.374(4) ?
C9 H9 . 0.9300 ?
C10 C11 . 1.375(5) ?
C10 N2 . 1.464(4) ?
C11 C12 . 1.382(4) ?
C11 H11 . 0.9300 ?
C12 N3 . 1.461(4) ?
N1 O2 . 1.202(4) ?
N1 O3 . 1.221(4) ?
N2 O5 . 1.218(4) ?
N2 O4 . 1.222(4) ?
N3 O6 . 1.213(4) ?
N3 O7 . 1.235(4) ?
N4 H4A . 0.854(18) ?
N4 H4B . 0.842(18) ?
O1 H1A . 0.89(4) ?

loop_
_geom_hbond_atom_site_label_D
_geom_hbond_atom_site_label_H
_geom_hbond_atom_site_label_A
_geom_hbond_site_symmetry_A
_geom_hbond_distance_DH
_geom_hbond_distance_HA
_geom_hbond_distance_DA
_geom_hbond_angle_DHA
O1 H1A O7 . 0.89(4) 1.76(4) 2.546(4) 145(4)
N4 H4A Cl1 . 0.854(18) 2.62(4) 2.975(3) 106(3)
N4 H4A O5 8_755 0.854(18) 2.39(2) 3.159(4) 150(3)
N4 H4B Cl3 . 0.842(18) 2.49(3) 2.979(3) 118(3)
N4 H4B O6 8_655 0.842(18) 2.40(2) 3.194(4) 156(4)

loop_
_geom_torsion_atom_site_label_1
_geom_torsion_atom_site_label_2
_geom_torsion_atom_site_label_3
_geom_torsion_atom_site_label_4
_geom_torsion_site_symmetry_1
_geom_torsion_site_symmetry_2
_geom_torsion_site_symmetry_3
_geom_torsion_site_symmetry_4
_geom_torsion
_geom_torsion_publ_flag
N4 C1 C2 C3 . . . . -177.4(3) ?
C6 C1 C2 C3 . . . . -0.1(5) ?
N4 C1 C2 Cl1 . . . . 1.6(5) ?
C6 C1 C2 Cl1 . . . . 179.0(2) ?
C1 C2 C3 C4 . . . . -0.4(5) ?
Cl1 C2 C3 C4 . . . . -179.4(3) ?
C2 C3 C4 C5 . . . . 0.4(5) ?
C2 C3 C4 Cl2 . . . . -179.4(3) ?
C3 C4 C5 C6 . . . . 0.2(5) ?
Cl2 C4 C5 C6 . . . . 179.9(3) ?
C4 C5 C6 C1 . . . . -0.7(5) ?
C4 C5 C6 Cl3 . . . . 178.7(3) ?
N4 C1 C6 C5 . . . . 178.0(3) ?
C2 C1 C6 C5 . . . . 0.6(5) ?
N4 C1 C6 Cl3 . . . . -1.4(5) ?
C2 C1 C6 Cl3 . . . . -178.8(2) ?
O1 C7 C8 C9 . . . . 177.6(3) ?
C12 C7 C8 C9 . . . . -0.7(5) ?
O1 C7 C8 N1 . . . . -4.1(5) ?
C12 C7 C8 N1 . . . . 177.6(3) ?
C7 C8 C9 C10 . . . . 1.4(5) ?
N1 C8 C9 C10 . . . . -177.0(3) ?
C8 C9 C10 C11 . . . . -0.4(5) ?
C8 C9 C10 N2 . . . . 178.5(3) ?
C9 C10 C11 C12 . . . . -1.0(5) ?
N2 C10 C11 C12 . . . . -180.0(3) ?
C10 C11 C12 C7 . . . . 1.7(5) ?
C10 C11 C12 N3 . . . . 179.8(3) ?
O1 C7 C12 C11 . . . . -179.0(3) ?
C8 C7 C12 C11 . . . . -0.8(5) ?
O1 C7 C12 N3 . . . . 2.9(5) ?
C8 C7 C12 N3 . . . . -178.8(3) ?
C9 C8 N1 O2 . . . . 144.8(4) ?
C7 C8 N1 O2 . . . . -33.6(5) ?
C9 C8 N1 O3 . . . . -32.8(5) ?
C7 C8 N1 O3 . . . . 148.8(3) ?
C9 C10 N2 O5 . . . . -171.2(3) ?
C11 C10 N2 O5 . . . . 7.8(5) ?
C9 C10 N2 O4 . . . . 8.4(5) ?
C11 C10 N2 O4 . . . . -172.6(3) ?
C11 C12 N3 O6 . . . . 0.4(4) ?
C7 C12 N3 O6 . . . . 178.5(3) ?
C11 C12 N3 O7 . . . . -178.0(3) ?
C7 C12 N3 O7 . . . . 0.2(5) ?
